data_7206637
loop_
_publ_author_name
'Cai, Song-Liang'
'Zheng, Sheng-Run'
'Tan, Jing-Bo'
'Pan, Mei'
'Fan, Jun'
'Zhang, Wei-Guang'

_publ_section_title
;
 An unprecedented supramolecular network with channels filled by 1D
 coordination polymer chains: Cocrystallization of
 Ag(i)-4,4&#x2032;-bipyridine and Ag(i)-benzimidazole complexes
;
_journal_issue 21
_journal_name_full CrystEngComm
_journal_page_first 6345
_journal_paper_doi 10.1039/c1ce05535f
_journal_volume 13
_journal_year 2011
_chemical_formula_sum 'C37 H33 Ag5 N12 O14'
_chemical_formula_weight 1409.10
_chemical_name_systematic
;
?
;
_space_group_IT_number 52
_symmetry_cell_setting orthorhombic
_symmetry_space_group_name_Hall '-P 2a 2bc'
_symmetry_space_group_name_H-M 'P n n a'
_atom_sites_solution_hydrogens geom
_atom_sites_solution_primary direct
_atom_sites_solution_secondary difmap
_audit_creation_method SHELXL-97
_cell_angle_alpha 90.00
_cell_angle_beta 90.00
_cell_angle_gamma 90.00
_cell_formula_units_Z 4
_cell_length_a 17.835(4)
_cell_length_b 12.421(3)
_cell_length_c 19.029(4)
_cell_measurement_reflns_used 2665
_cell_measurement_temperature 298(2)
_cell_measurement_theta_max 21.84
_cell_measurement_theta_min 2.27
_cell_volume 4215.5(16)
_computing_cell_refinement 'Bruker SMART'
_computing_data_collection 'Bruker SMART'
_computing_data_reduction 'Bruker SAINT'
_computing_molecular_graphics 'Bruker SHELXTL'
_computing_publication_material 'Bruker SHELXTL'
_computing_structure_refinement 'SHELXL-97 (Sheldrick, 1997)'
_computing_structure_solution 'SHELXS-97 (Sheldrick, 1990)'
_diffrn_ambient_temperature 298(2)
_diffrn_measured_fraction_theta_full 0.980
_diffrn_measured_fraction_theta_max 0.980
_diffrn_measurement_device_type 'CCD area detector'
_diffrn_measurement_method 'phi and omega scans'
_diffrn_radiation_monochromator graphite
_diffrn_radiation_source 'fine-focus sealed tube'
_diffrn_radiation_type MoK\a
_diffrn_radiation_wavelength 0.71073
_diffrn_reflns_av_R_equivalents 0.0602
_diffrn_reflns_av_sigmaI/netI 0.0586
_diffrn_reflns_limit_h_max 21
_diffrn_reflns_limit_h_min -22
_diffrn_reflns_limit_k_max 16
_diffrn_reflns_limit_k_min -15
_diffrn_reflns_limit_l_max 21
_diffrn_reflns_limit_l_min -24
_diffrn_reflns_number 23652
_diffrn_reflns_theta_full 27.86
_diffrn_reflns_theta_max 27.86
_diffrn_reflns_theta_min 1.56
_exptl_absorpt_coefficient_mu 2.366
_exptl_absorpt_correction_T_max 0.6241
_exptl_absorpt_correction_T_min 0.5371
_exptl_absorpt_correction_type multi-scan
_exptl_crystal_colour colorless
_exptl_crystal_density_diffrn 2.220
_exptl_crystal_density_method 'not measured'
_exptl_crystal_description block
_exptl_crystal_F_000 2744
_exptl_crystal_size_max 0.30
_exptl_crystal_size_mid 0.27
_exptl_crystal_size_min 0.22
_refine_diff_density_max 3.854
_refine_diff_density_min -4.625
_refine_diff_density_rms 0.544
_refine_ls_extinction_coef 0.0022(5)
_refine_ls_extinction_expression Fc^*^=kFc[1+0.001xFc^2^\l^3^/sin(2\q)]^-1/4^
_refine_ls_extinction_method SHELXL
_refine_ls_goodness_of_fit_ref 1.042
_refine_ls_hydrogen_treatment constr
_refine_ls_matrix_type full
_refine_ls_number_parameters 311
_refine_ls_number_reflns 4929
_refine_ls_number_restraints 46
_refine_ls_restrained_S_all 1.042
_refine_ls_R_factor_all 0.1612
_refine_ls_R_factor_gt 0.1085
_refine_ls_shift/su_max 0.000
_refine_ls_shift/su_mean 0.000
_refine_ls_structure_factor_coef Fsqd
_refine_ls_weighting_details 'calc w=1/[\s^2^(Fo^2^)+(0.2500P)^2^+0.0000P] where P=(Fo^2^+2Fc^2^)/3'
_refine_ls_weighting_scheme calc
_refine_ls_wR_factor_gt 0.3256
_refine_ls_wR_factor_ref 0.3678
_reflns_number_gt 2722
_reflns_number_total 4929
_reflns_threshold_expression >2sigma(I)
_cod_data_source_file c1ce05535f.txt
_cod_data_source_block zsrAg
_cod_depositor_comments
;
The following automatic conversions were performed:

'_symmetry_cell_setting' value 'Orthorhombic' changed to
'orthorhombic' according to
/home/saulius/struct/CIF-dictionaries/cif_core.dic dictionary named
'cif_core.dic' version 2.4.1 from 2010-06-29.

Automatic conversion script
Id: cif_fix_values 1715 2011-07-08 13:25:40Z adriana 
;
_cod_original_cell_volume 4215.3(15)
_cod_original_sg_symbol_H-M 'Pnna '
_cod_database_code 7206637

loop_
_symmetry_equiv_pos_as_xyz
'x, y, z'
'-x+1/2, -y, z'
'-x+1/2, y+1/2, -z+1/2'
'x, -y+1/2, -z+1/2'
'-x, -y, -z'
'x-1/2, y, -z'
'x-1/2, -y-1/2, z-1/2'
'-x, y-1/2, z-1/2'

loop_
_atom_site_label
_atom_site_type_symbol
_atom_site_fract_x
_atom_site_fract_y
_atom_site_fract_z
_atom_site_U_iso_or_equiv
_atom_site_adp_type
_atom_site_occupancy
_atom_site_symmetry_multiplicity
_atom_site_calc_flag
_atom_site_refinement_flags
Ag1 Ag 1.01056(6) 0.29352(8) 0.61135(5) 0.0603(5) Uani 1 1 d .
Ag2 Ag 1.0000 0.5000 0.5000 0.0779(7) Uani 1 2 d S
Ag3 Ag 1.25957(8) 0.2500 0.2500 0.0652(6) Uani 1 2 d S
N1 N 0.9961(6) 0.5890(9) 0.5965(5) 0.055(3) Uani 1 1 d .
N2 N 1.0025(6) 0.1948(8) 0.5195(5) 0.053(3) Uani 1 1 d .
C3 C 0.9949(6) 0.7187(9) 0.7183(5) 0.041(3) Uani 1 1 d .
C8 C 0.9957(6) 0.0618(9) 0.4002(5) 0.040(2) Uani 1 1 d .
C2 C 0.9299(8) 0.7043(11) 0.6766(6) 0.062(3) Uani 1 1 d .
H2A H 0.8855 0.7391 0.6884 0.075 Uiso 1 1 calc R
C11 C 0.9934(6) -0.0078(9) 0.3364(5) 0.041(3) Uani 1 1 d .
C12 C 1.0564(6) -0.0277(11) 0.2989(6) 0.055(3) Uani 1 1 d .
H12A H 1.1022 -0.0016 0.3150 0.066 Uiso 1 1 calc R
C15 C 0.9255(7) -0.0512(9) 0.3097(6) 0.055(3) Uani 1 1 d .
H15A H 0.8804 -0.0406 0.3333 0.066 Uiso 1 1 calc R
C7 C 1.0607(7) 0.0693(9) 0.4409(5) 0.049(3) Uani 1 1 d .
H7A H 1.1025 0.0279 0.4299 0.059 Uiso 1 1 calc R
C4 C 1.0585(7) 0.6660(10) 0.6941(5) 0.052(3) Uani 1 1 d .
H4A H 1.1036 0.6741 0.7181 0.063 Uiso 1 1 calc R
C10 C 0.9388(7) 0.1852(8) 0.4808(6) 0.049(3) Uani 1 1 d .
H10A H 0.8966 0.2239 0.4946 0.059 Uiso 1 1 calc R
C9 C 0.9340(7) 0.1209(9) 0.4222(6) 0.050(3) Uani 1 1 d .
H9A H 0.8893 0.1169 0.3973 0.060 Uiso 1 1 calc R
C1 C 0.9326(8) 0.6380(11) 0.6179(6) 0.061(3) Uani 1 1 d .
H1A H 0.8888 0.6270 0.5923 0.073 Uiso 1 1 calc R
C5 C 1.0559(8) 0.6021(10) 0.6354(6) 0.056(3) Uani 1 1 d .
H5A H 1.0993 0.5658 0.6225 0.068 Uiso 1 1 calc R
C6 C 1.0623(7) 0.1378(9) 0.4972(6) 0.053(3) Uani 1 1 d .
H6A H 1.1073 0.1456 0.5214 0.064 Uiso 1 1 calc R
C18 C 1.2514(7) 0.4402(13) 0.1399(11) 0.077(4) Uani 1 1 d .
C14 C 0.9276(7) -0.1077(9) 0.2498(5) 0.048(3) Uani 1 1 d .
H14A H 0.8828 -0.1358 0.2328 0.058 Uiso 1 1 calc R
N3 N 0.9905(6) -0.1264(8) 0.2125(5) 0.049(2) Uani 1 1 d .
C13 C 1.0541(6) -0.0853(11) 0.2376(6) 0.056(3) Uani 1 1 d .
H13A H 1.0984 -0.0961 0.2128 0.067 Uiso 1 1 calc R
N4 N 1.2523(6) 0.4094(8) 0.2080(7) 0.061(3) Uani 1 1 d .
C19 C 1.2525(9) 0.3830(18) 0.0819(10) 0.088(6) Uani 1 1 d .
H19A H 1.2535 0.3082 0.0828 0.106 Uiso 1 1 calc R
C17 C 1.2500 0.5000 0.2458(11) 0.062(5) Uani 1 2 d S
H17A H 1.2500 0.5000 0.2946 0.074 Uiso 1 2 calc SR
Ag4 Ag 1.2500 0.5000 0.5095(2) 0.1627(15) Uani 1 2 d S
O3 O 1.1423(8) 0.5891(10) 0.4568(7) 0.112(4) Uani 1 1 d DU
O6 O 1.1675(9) 0.2504(11) 0.6242(6) 0.111(4) Uani 1 1 d .
O5 O 1.1490(9) 0.3813(11) 0.5648(8) 0.122(5) Uani 1 1 d .
N6 N 1.1969(9) 0.3231(11) 0.5918(7) 0.077(4) Uani 1 1 d .
O7 O 1.2612(8) 0.3306(13) 0.5906(9) 0.109(5) Uani 1 1 d .
N5 N 1.1759(10) 0.6462(11) 0.4106(7) 0.127(5) Uani 1 1 d DU
O2 O 1.1405(11) 0.7090(13) 0.3726(9) 0.150(6) Uani 1 1 d DU
C20 C 1.2523(10) 0.441(3) 0.0180(16) 0.163(17) Uani 1 1 d .
H20 H 1.2549 0.4037 -0.0244 0.196 Uiso 1 1 calc R
O1W O 1.2821(10) 0.1297(18) 0.6931(11) 0.181(8) Uani 1 1 d .
O4 O 1.2462(8) 0.6422(15) 0.4010(10) 0.137(5) Uani 1 1 d DU

loop_
_atom_site_aniso_label
_atom_site_aniso_U_11
_atom_site_aniso_U_22
_atom_site_aniso_U_33
_atom_site_aniso_U_23
_atom_site_aniso_U_13
_atom_site_aniso_U_12
Ag1 0.0864(9) 0.0598(8) 0.0348(6) -0.0200(4) 0.0000(4) 0.0013(5)
Ag2 0.1354(17) 0.0620(10) 0.0362(8) -0.0212(6) -0.0088(8) 0.0077(8)
Ag3 0.0523(8) 0.0319(8) 0.1112(14) -0.0044(7) 0.000 0.000
N1 0.088(8) 0.048(6) 0.029(5) -0.016(4) -0.007(4) -0.006(5)
N2 0.088(8) 0.043(6) 0.026(5) -0.015(4) -0.008(4) 0.007(5)
C3 0.069(8) 0.032(5) 0.024(5) 0.000(4) -0.005(4) 0.003(5)
C8 0.048(6) 0.038(6) 0.033(5) 0.001(4) 0.001(4) 0.001(4)
C2 0.074(9) 0.070(8) 0.042(7) -0.019(6) -0.003(6) -0.007(7)
C11 0.051(6) 0.050(6) 0.023(5) -0.012(4) -0.009(4) 0.004(4)
C12 0.037(6) 0.087(9) 0.042(6) -0.022(6) -0.001(5) 0.012(6)
C15 0.068(8) 0.059(7) 0.038(6) -0.004(5) 0.007(5) -0.013(6)
C7 0.060(7) 0.052(7) 0.035(6) -0.011(5) 0.000(5) 0.000(5)
C4 0.067(8) 0.060(7) 0.030(5) 0.002(5) -0.008(5) 0.002(6)
C10 0.066(7) 0.040(6) 0.040(6) -0.009(5) 0.005(5) 0.003(5)
C9 0.066(7) 0.045(6) 0.039(6) -0.009(5) 0.000(5) 0.000(5)
C1 0.075(9) 0.076(9) 0.031(6) -0.006(5) -0.005(5) -0.012(7)
C5 0.085(9) 0.049(7) 0.035(6) -0.012(5) 0.002(6) 0.005(6)
C6 0.060(7) 0.054(7) 0.045(6) -0.019(5) -0.007(5) 0.002(6)
C18 0.038(7) 0.075(9) 0.117(14) 0.005(10) 0.001(7) -0.006(6)
C14 0.058(7) 0.053(7) 0.035(5) -0.007(5) -0.005(5) -0.011(5)
N3 0.071(7) 0.045(5) 0.032(5) -0.009(4) 0.002(4) -0.002(4)
C13 0.035(6) 0.084(9) 0.049(7) -0.024(6) -0.001(5) 0.000(5)
N4 0.062(7) 0.036(6) 0.084(8) -0.006(6) 0.005(5) 0.003(5)
C19 0.081(11) 0.101(14) 0.082(12) -0.042(11) 0.015(9) -0.024(9)
C17 0.067(12) 0.048(11) 0.072(13) 0.000 0.000 0.001(8)
Ag4 0.181(4) 0.146(3) 0.161(3) 0.000 0.000 -0.0154(19)
O3 0.114(8) 0.084(7) 0.138(9) -0.004(7) 0.046(7) -0.007(6)
O6 0.129(11) 0.117(11) 0.088(9) 0.013(8) 0.017(8) 0.001(9)
O5 0.127(12) 0.089(10) 0.150(14) -0.003(9) 0.030(10) -0.007(8)
N6 0.094(11) 0.061(8) 0.076(9) 0.007(6) 0.017(8) -0.011(8)
O7 0.086(9) 0.109(11) 0.133(12) 0.017(9) 0.002(8) -0.038(8)
N5 0.129(9) 0.123(9) 0.128(9) -0.014(8) -0.004(8) 0.029(9)
O2 0.156(11) 0.132(10) 0.161(11) -0.003(9) -0.012(10) 0.022(9)
C20 0.024(8) 0.30(5) 0.16(2) -0.09(3) 0.018(13) -0.041(19)
O1W 0.122(14) 0.25(2) 0.166(17) 0.057(17) 0.024(11) 0.012(14)
O4 0.101(9) 0.157(11) 0.153(11) -0.017(9) 0.014(8) 0.021(9)

loop_
_atom_type_symbol
_atom_type_description
_atom_type_scat_dispersion_real
_atom_type_scat_dispersion_imag
_atom_type_scat_source
C C 0.0033 0.0016 'International Tables Vol C Tables 4.2.6.8 and 6.1.1.4'
H H 0.0000 0.0000 'International Tables Vol C Tables 4.2.6.8 and 6.1.1.4'
N N 0.0061 0.0033 'International Tables Vol C Tables 4.2.6.8 and 6.1.1.4'
O O 0.0106 0.0060 'International Tables Vol C Tables 4.2.6.8 and 6.1.1.4'
Ag Ag -0.8971 1.1015 'International Tables Vol C Tables 4.2.6.8 and 6.1.1.4'

loop_
_geom_angle_atom_site_label_1
_geom_angle_atom_site_label_2
_geom_angle_atom_site_label_3
_geom_angle
_geom_angle_site_symmetry_1
_geom_angle_site_symmetry_3
N2 Ag1 N3 171.1(4) . 8_766
N2 Ag1 Ag2 85.3(3) . .
N3 Ag1 Ag2 102.2(3) 8_766 .
N1 Ag2 N1 180.000(1) . 5_766
N1 Ag2 Ag1 81.6(3) . .
N1 Ag2 Ag1 98.4(3) 5_766 .
N1 Ag2 Ag1 98.4(3) . 5_766
N1 Ag2 Ag1 81.6(3) 5_766 5_766
Ag1 Ag2 Ag1 180.0 . 5_766
N4 Ag3 N4 173.1(6) 4 .
C5 N1 C1 117.1(11) . .
C5 N1 Ag2 121.5(9) . .
C1 N1 Ag2 121.2(8) . .
C6 N2 C10 116.4(10) . .
C6 N2 Ag1 120.4(8) . .
C10 N2 Ag1 123.2(8) . .
C4 C3 C2 115.1(10) . .
C4 C3 C3 122.2(7) . 4_566
C2 C3 C3 122.7(7) . 4_566
C9 C8 C7 117.1(10) . .
C9 C8 C11 122.1(9) . .
C7 C8 C11 120.8(9) . .
C1 C2 C3 119.8(13) . .
C1 C2 H2A 120.1 . .
C3 C2 H2A 120.1 . .
C12 C11 C15 116.7(10) . .
C12 C11 C8 120.8(9) . .
C15 C11 C8 122.3(9) . .
C11 C12 C13 121.3(11) . .
C11 C12 H12A 119.3 . .
C13 C12 H12A 119.3 . .
C14 C15 C11 118.6(11) . .
C14 C15 H15A 120.7 . .
C11 C15 H15A 120.7 . .
C6 C7 C8 119.5(11) . .
C6 C7 H7A 120.2 . .
C8 C7 H7A 120.2 . .
C5 C4 C3 120.9(11) . .
C5 C4 H4A 119.5 . .
C3 C4 H4A 119.5 . .
N2 C10 C9 122.8(11) . .
N2 C10 H10A 118.6 . .
C9 C10 H10A 118.6 . .
C10 C9 C8 120.3(11) . .
C10 C9 H9A 119.9 . .
C8 C9 H9A 119.9 . .
N1 C1 C2 122.7(12) . .
N1 C1 H1A 118.6 . .
C2 C1 H1A 118.6 . .
N1 C5 C4 124.2(12) . .
N1 C5 H5A 117.9 . .
C4 C5 H5A 117.9 . .
N2 C6 C7 123.8(11) . .
N2 C6 H6A 118.1 . .
C7 C6 H6A 118.1 . .
C19 C18 N4 130.8(17) . .
C19 C18 C18 122.8(13) . 2_765
N4 C18 C18 106.4(9) . 2_765
C15 C14 N3 124.3(11) . .
C15 C14 H14A 117.9 . .
N3 C14 H14A 117.9 . .
C13 N3 C14 116.9(10) . .
C13 N3 Ag1 120.1(8) . 8_755
C14 N3 Ag1 122.7(8) . 8_755
N3 C13 C12 122.1(11) . .
N3 C13 H13A 118.9 . .
C12 C13 H13A 118.9 . .
C17 N4 C18 106.1(13) . .
C17 N4 Ag3 125.5(11) . .
C18 N4 Ag3 128.4(10) . .
C18 C19 C20 117(2) . .
C18 C19 H19A 121.6 . .
C20 C19 H19A 121.6 . .
N4 C17 N4 114.9(18) . 2_765
N4 C17 H17A 122.6 . .
N4 C17 H17A 122.6 2_765 .
O3 Ag4 O3 131.3(6) . 2_765
O3 Ag4 O5 117.6(5) . 2_765
O3 Ag4 O5 82.9(5) 2_765 2_765
O3 Ag4 O5 82.9(5) . .
O3 Ag4 O5 117.6(5) 2_765 .
O5 Ag4 O5 131.4(7) 2_765 .
N5 O3 Ag4 99.6(11) . .
N6 O5 Ag4 91.2(10) . .
O7 N6 O6 120.1(18) . .
O7 N6 O5 129.5(16) . .
O6 N6 O5 110.4(16) . .
O2 N5 O4 116.5(19) . .
O2 N5 O3 120.8(19) . .
O4 N5 O3 122.6(18) . .
C19 C20 C20 120.5(15) . 2_765
C19 C20 H20 119.8 . .
C20 C20 H20 119.8 2_765 .

loop_
_geom_bond_atom_site_label_1
_geom_bond_atom_site_label_2
_geom_bond_distance
_geom_bond_site_symmetry_2
Ag1 N2 2.139(9) .
Ag1 N3 2.166(10) 8_766
Ag1 Ag2 3.3321(12) .
Ag2 N1 2.144(9) .
Ag2 N1 2.144(9) 5_766
Ag2 Ag1 3.3321(12) 5_766
Ag3 N4 2.139(11) 4
Ag3 N4 2.139(11) .
N1 C5 1.308(17) .
N1 C1 1.350(17) .
N2 C6 1.349(15) .
N2 C10 1.360(15) .
C3 C4 1.389(16) .
C3 C2 1.416(17) .
C3 C3 1.44(2) 4_566
C8 C9 1.386(15) .
C8 C7 1.398(15) .
C8 C11 1.491(15) .
C2 C1 1.387(16) .
C2 H2A 0.9300 .
C11 C12 1.355(15) .
C11 C15 1.420(15) .
C12 C13 1.368(15) .
C12 H12A 0.9300 .
C15 C14 1.340(14) .
C15 H15A 0.9300 .
C7 C6 1.368(14) .
C7 H7A 0.9300 .
C4 C5 1.370(15) .
C4 H4A 0.9300 .
C10 C9 1.374(14) .
C10 H10A 0.9300 .
C9 H9A 0.9300 .
C1 H1A 0.9300 .
C5 H5A 0.9300 .
C6 H6A 0.9300 .
C18 C19 1.31(2) .
C18 N4 1.35(2) .
C18 C18 1.49(3) 2_765
C14 N3 1.347(15) .
C14 H14A 0.9300 .
N3 C13 1.334(15) .
N3 Ag1 2.166(10) 8_755
C13 H13A 0.9300 .
N4 C17 1.336(15) .
C19 C20 1.41(4) .
C19 H19A 0.9300 .
C17 N4 1.336(15) 2_765
C17 H17A 0.9300 .
Ag4 O3 2.433(15) .
Ag4 O3 2.433(15) 2_765
Ag4 O5 2.554(14) 2_765
Ag4 O5 2.554(14) .
O3 N5 1.279(15) .
O6 N6 1.214(17) .
O5 N6 1.232(19) .
N6 O7 1.151(19) .
N5 O2 1.236(15) .
N5 O4 1.268(15) .
C20 C20 1.48(7) 2_765
C20 H20 0.9300 .

loop_
_geom_torsion_atom_site_label_1
_geom_torsion_atom_site_label_2
_geom_torsion_atom_site_label_3
_geom_torsion_atom_site_label_4
_geom_torsion
_geom_torsion_site_symmetry_1
_geom_torsion_site_symmetry_4
N2 Ag1 Ag2 N1 174.1(4) . .
N3 Ag1 Ag2 N1 -1.2(4) 8_766 .
N2 Ag1 Ag2 N1 -5.9(4) . 5_766
N3 Ag1 Ag2 N1 178.8(4) 8_766 5_766
N2 Ag1 Ag2 Ag1 58(100) . 5_766
N3 Ag1 Ag2 Ag1 -118(100) 8_766 5_766
N1 Ag2 N1 C5 112(100) 5_766 .
Ag1 Ag2 N1 C5 73.8(10) . .
Ag1 Ag2 N1 C5 -106.2(10) 5_766 .
N1 Ag2 N1 C1 -71(100) 5_766 .
Ag1 Ag2 N1 C1 -109.2(10) . .
Ag1 Ag2 N1 C1 70.8(10) 5_766 .
N3 Ag1 N2 C6 -102(2) 8_766 .
Ag2 Ag1 N2 C6 109.6(10) . .
N3 Ag1 N2 C10 78(3) 8_766 .
Ag2 Ag1 N2 C10 -70.4(9) . .
C4 C3 C2 C1 2.3(17) . .
C3 C3 C2 C1 -176.5(13) 4_566 .
C9 C8 C11 C12 151.9(12) . .
C7 C8 C11 C12 -28.8(17) . .
C9 C8 C11 C15 -24.4(17) . .
C7 C8 C11 C15 154.9(11) . .
C15 C11 C12 C13 1.0(19) . .
C8 C11 C12 C13 -175.4(12) . .
C12 C11 C15 C14 -0.4(18) . .
C8 C11 C15 C14 176.0(11) . .
C9 C8 C7 C6 -3.8(16) . .
C11 C8 C7 C6 176.8(11) . .
C2 C3 C4 C5 -2.3(17) . .
C3 C3 C4 C5 176.5(13) 4_566 .
C6 N2 C10 C9 0.5(17) . .
Ag1 N2 C10 C9 -179.5(9) . .
N2 C10 C9 C8 0.2(18) . .
C7 C8 C9 C10 1.5(16) . .
C11 C8 C9 C10 -179.2(11) . .
C5 N1 C1 C2 3.1(19) . .
Ag2 N1 C1 C2 -173.9(10) . .
C3 C2 C1 N1 -3(2) . .
C1 N1 C5 C4 -3.2(19) . .
Ag2 N1 C5 C4 173.9(9) . .
C3 C4 C5 N1 3.0(19) . .
C10 N2 C6 C7 -3.0(18) . .
Ag1 N2 C6 C7 176.9(9) . .
C8 C7 C6 N2 4.8(18) . .
C11 C15 C14 N3 -0.1(19) . .
C15 C14 N3 C13 -0.1(19) . .
C15 C14 N3 Ag1 -174.6(9) . 8_755
C14 N3 C13 C12 0.8(19) . .
Ag1 N3 C13 C12 175.4(10) 8_755 .
C11 C12 C13 N3 -1(2) . .
C19 C18 N4 C17 -179.7(13) . .
C18 C18 N4 C17 0.3(15) 2_765 .
C19 C18 N4 Ag3 2(2) . .
C18 C18 N4 Ag3 -177.9(9) 2_765 .
N4 Ag3 N4 C17 90.3(8) 4 .
N4 Ag3 N4 C18 -91.8(11) 4 .
N4 C18 C19 C20 -179.0(15) . .
C18 C18 C19 C20 1(2) 2_765 .
C18 N4 C17 N4 -0.1(6) . 2_765
Ag3 N4 C17 N4 178.1(10) . 2_765
O3 Ag4 O3 N5 -46.4(5) 2_765 .
O5 Ag4 O3 N5 59.4(8) 2_765 .
O5 Ag4 O3 N5 -167.2(7) . .
O3 Ag4 O5 N6 175.7(11) . .
O3 Ag4 O5 N6 42.5(12) 2_765 .
O5 Ag4 O5 N6 -63.4(10) 2_765 .
Ag4 O5 N6 O7 2(2) . .
Ag4 O5 N6 O6 -179.0(12) . .
Ag4 O3 N5 O2 -177.2(8) . .
Ag4 O3 N5 O4 2.8(8) . .
C18 C19 C20 C20 -2(3) . 2_765
